data_7010029
loop_
_publ_author_name
'Lee, Hyosun'
'Bridgewater, Brian M.'
'Parkin, Gerard'

_publ_section_title
;
 Influence of a [Me2Si] ansa bridge on the barrier to rotation about
 the Zr--phenyl bond and on the generation and reactivity of benzyne
 intermediates: comparison of the structures and reactivity of
 [Me2Si(C5Me4)2]Zr(Ph)X and Cp*2Zr(Ph)X (X&#x2005;=&#x2005;H, Cl, Ph)
;
_journal_issue 24
_journal_name_full 'Journal of the Chemical Society, Dalton Transactions'
_journal_page_first 4490
_journal_paper_doi 10.1039/b005117i
_journal_year 2000
_chemical_formula_sum 'C26 H36 Zr'
_chemical_formula_weight 439.77
_chemical_name_systematic
; 
 ? 
;
_space_group_IT_number 14
_symmetry_cell_setting monoclinic
_symmetry_space_group_name_Hall '-P 2ybc'
_symmetry_space_group_name_H-M 'P 1 21/c 1'
_atom_sites_solution_hydrogens geom
_atom_sites_solution_primary direct
_atom_sites_solution_secondary difmap
_audit_creation_method SHELXL-97
_cell_angle_alpha 90.00
_cell_angle_beta 105.5760(10)
_cell_angle_gamma 90.00
_cell_formula_units_Z 4
_cell_length_a 10.2338(5)
_cell_length_b 13.7292(7)
_cell_length_c 17.2395(9)
_cell_measurement_temperature 203(2)
_cell_volume 2333.2(2)
_computing_cell_refinement 'Bruker SMART'
_computing_data_collection 'Bruker SMART'
_computing_data_reduction 'Bruker SHELXTL'
_computing_molecular_graphics 'Bruker SHELXTL'
_computing_publication_material 'Bruker SHELXTL'
_computing_structure_refinement 'SHELXL-97 (Sheldrick, 1997)'
_computing_structure_solution 'SHELXS-97 (Sheldrick, 1990)'
_diffrn_ambient_temperature 203(2)
_diffrn_measured_fraction_theta_full 0.922
_diffrn_measured_fraction_theta_max 0.922
_diffrn_measurement_device_type 'CCD area detector'
_diffrn_measurement_method 'phi and omega scans'
_diffrn_radiation_monochromator graphite
_diffrn_radiation_source 'fine-focus sealed tube'
_diffrn_radiation_type MoK\a
_diffrn_radiation_wavelength 0.71073
_diffrn_reflns_av_R_equivalents 0.0260
_diffrn_reflns_av_sigmaI/netI 0.0242
_diffrn_reflns_limit_h_max 13
_diffrn_reflns_limit_h_min -13
_diffrn_reflns_limit_k_max 18
_diffrn_reflns_limit_k_min -9
_diffrn_reflns_limit_l_max 21
_diffrn_reflns_limit_l_min -22
_diffrn_reflns_number 16414
_diffrn_reflns_theta_full 28.26
_diffrn_reflns_theta_max 28.26
_diffrn_reflns_theta_min 1.92
_exptl_absorpt_coefficient_mu 0.479
_exptl_absorpt_correction_T_max 0.9537
_exptl_absorpt_correction_T_min 0.8316
_exptl_absorpt_correction_type none
_exptl_crystal_density_diffrn 1.252
_exptl_crystal_density_method 'not measured'
_exptl_crystal_F_000 928
_exptl_crystal_size_max 0.40
_exptl_crystal_size_mid 0.20
_exptl_crystal_size_min 0.10
_refine_diff_density_max 0.822
_refine_diff_density_min -0.625
_refine_diff_density_rms 0.069
_refine_ls_extinction_coef 0.0000(5)
_refine_ls_extinction_expression Fc^*^=kFc[1+0.001xFc^2^\l^3^/sin(2\q)]^-1/4^
_refine_ls_extinction_method SHELXL
_refine_ls_goodness_of_fit_ref 1.031
_refine_ls_hydrogen_treatment mixed
_refine_ls_matrix_type full
_refine_ls_number_parameters 279
_refine_ls_number_reflns 5335
_refine_ls_number_restraints 0
_refine_ls_restrained_S_all 1.031
_refine_ls_R_factor_all 0.0474
_refine_ls_R_factor_gt 0.0410
_refine_ls_shift/su_max 0.795
_refine_ls_shift/su_mean 0.013
_refine_ls_structure_factor_coef Fsqd
_refine_ls_weighting_details 'calc w=1/[\s^2^(Fo^2^)+(0.0542P)^2^+2.7627P] where P=(Fo^2^+2Fc^2^)/3'
_refine_ls_weighting_scheme calc
_refine_ls_wR_factor_gt 0.1063
_refine_ls_wR_factor_ref 0.1104
_reflns_number_gt 4679
_reflns_number_total 5335
_reflns_threshold_expression >2sigma(I)
_cod_data_source_file b005117i.txt
_cod_data_source_block zcs10
_cod_depositor_comments
;
The following automatic conversions were performed:
'_symmetry_cell_setting' value 'Monoclinic' changed to 'monoclinic'
according to '/home/saulius/struct/CIF-dictionaries/cif_core.dic'
dictionary named 'cif_core.dic' version 2.4.1 from 2010-06-29.

Automatic conversion script
Id: cif_fix_enum 1527 2010-12-29 10:47:43Z saulius 
;
_cod_original_sg_symbol_H-M P2(1)/c
_cod_database_code 7010029

loop_
_symmetry_equiv_pos_as_xyz
'x, y, z'
'-x, y+1/2, -z+1/2'
'-x, -y, -z'
'x, -y-1/2, z-1/2'

loop_
_atom_site_label
_atom_site_type_symbol
_atom_site_fract_x
_atom_site_fract_y
_atom_site_fract_z
_atom_site_U_iso_or_equiv
_atom_site_adp_type
_atom_site_occupancy
_atom_site_symmetry_multiplicity
_atom_site_calc_flag
_atom_site_refinement_flags
_atom_site_disorder_assembly
_atom_site_disorder_group
Zr Zr 0.80859(2) 0.966945(16) 0.224109(13) 0.02849(10) Uani 1 1 d . . .
H1 H 0.934(3) 1.068(2) 0.2429(17) 0.034(7) Uiso 1 1 d . . .
C1 C 0.6817(3) 0.9977(3) 0.31067(19) 0.0530(8) Uani 1 1 d . . .
C2 C 0.7304(5) 1.0832(4) 0.3477(3) 0.0742(12) Uani 1 1 d . . .
H2A H 0.798(5) 1.114(4) 0.340(3) 0.10(2) Uiso 1 1 d . . .
C3 C 0.6747(10) 1.1293(5) 0.4036(3) 0.117(3) Uani 1 1 d . . .
H3A H 0.727(4) 1.196(3) 0.432(3) 0.071(12) Uiso 1 1 d . . .
C4 C 0.5710(11) 1.0892(9) 0.4237(4) 0.151(5) Uani 1 1 d . . .
H4A H 0.526(8) 1.113(5) 0.466(5) 0.18(3) Uiso 1 1 d . . .
C5 C 0.5174(6) 1.0039(9) 0.3892(4) 0.127(3) Uani 1 1 d . . .
H5A H 0.448(6) 0.972(4) 0.398(4) 0.11(2) Uiso 1 1 d . . .
C6 C 0.5722(5) 0.9569(5) 0.3328(3) 0.0772(14) Uani 1 1 d . . .
H6A H 0.546(5) 0.901(4) 0.312(3) 0.091(19) Uiso 1 1 d . . .
C11 C 0.5832(3) 1.0088(5) 0.1269(2) 0.0926(19) Uani 1 1 d . . .
C12 C 0.6460(3) 0.9358(2) 0.08821(18) 0.0529(8) Uani 1 1 d . . .
C13 C 0.7570(3) 0.9812(3) 0.07285(17) 0.0500(7) Uani 1 1 d . . .
C14 C 0.7666(5) 1.0733(3) 0.1000(2) 0.0675(11) Uani 1 1 d . . .
C15 C 0.6668(6) 1.0926(3) 0.1325(2) 0.0818(16) Uani 1 1 d . . .
C21 C 0.8540(3) 0.7932(2) 0.2713(2) 0.0491(7) Uani 1 1 d . . .
C22 C 0.9316(3) 0.8083(2) 0.21610(18) 0.0471(7) Uani 1 1 d . . .
C23 C 1.0321(3) 0.8775(2) 0.2497(2) 0.0484(7) Uani 1 1 d . . .
C24 C 1.0182(3) 0.9041(2) 0.32567(19) 0.0498(7) Uani 1 1 d . . .
C25 C 0.9096(3) 0.8513(2) 0.33995(18) 0.0496(7) Uani 1 1 d . . .
C31 C 0.4491(5) 0.9932(10) 0.1438(4) 0.261(8) Uani 1 1 d . . .
H31A H 0.4451 1.0309 0.1907 0.392 Uiso 1 1 calc R . .
H31B H 0.4380 0.9246 0.1540 0.392 Uiso 1 1 calc R . .
H31C H 0.3772 1.0139 0.0977 0.392 Uiso 1 1 calc R . .
C32 C 0.5848(7) 0.8387(4) 0.0583(3) 0.158(4) Uani 1 1 d . . .
H32A H 0.4922 0.8480 0.0260 0.237 Uiso 1 1 calc R . .
H32B H 0.5852 0.7971 0.1038 0.237 Uiso 1 1 calc R . .
H32C H 0.6375 0.8084 0.0257 0.237 Uiso 1 1 calc R . .
C33 C 0.8439(6) 0.9408(6) 0.0218(3) 0.134(3) Uani 1 1 d . . .
H33A H 0.8327 0.9807 -0.0260 0.201 Uiso 1 1 calc R . .
H33B H 0.8163 0.8745 0.0060 0.201 Uiso 1 1 calc R . .
H33C H 0.9384 0.9414 0.0526 0.201 Uiso 1 1 calc R . .
C34 C 0.8685(9) 1.1474(6) 0.0870(4) 0.196(5) Uani 1 1 d . . .
H34A H 0.8540 1.1586 0.0297 0.294 Uiso 1 1 calc R . .
H34B H 0.9597 1.1230 0.1097 0.294 Uiso 1 1 calc R . .
H34C H 0.8569 1.2081 0.1132 0.294 Uiso 1 1 calc R . .
C35 C 0.6295(12) 1.1878(5) 0.1663(3) 0.256(7) Uani 1 1 d . . .
H35A H 0.7058 1.2104 0.2091 0.385 Uiso 1 1 calc R . .
H35B H 0.5519 1.1775 0.1875 0.385 Uiso 1 1 calc R . .
H35C H 0.6072 1.2363 0.1239 0.385 Uiso 1 1 calc R . .
C41 C 0.7451(5) 0.7174(3) 0.2643(4) 0.0980(18) Uani 1 1 d . . .
H41A H 0.7789 0.6655 0.3026 0.147 Uiso 1 1 calc R . .
H41B H 0.7202 0.6910 0.2101 0.147 Uiso 1 1 calc R . .
H41C H 0.6662 0.7470 0.2757 0.147 Uiso 1 1 calc R . .
C42 C 0.9256(6) 0.7449(3) 0.1438(3) 0.0979(18) Uani 1 1 d . . .
H42A H 0.9681 0.6827 0.1615 0.147 Uiso 1 1 calc R . .
H42B H 0.9733 0.7767 0.1092 0.147 Uiso 1 1 calc R . .
H42C H 0.8317 0.7346 0.1143 0.147 Uiso 1 1 calc R . .
C43 C 1.1436(4) 0.9110(4) 0.2132(3) 0.0897(16) Uani 1 1 d . . .
H43A H 1.1485 0.9816 0.2145 0.135 Uiso 1 1 calc R . .
H43B H 1.1239 0.8888 0.1578 0.135 Uiso 1 1 calc R . .
H43C H 1.2296 0.8841 0.2438 0.135 Uiso 1 1 calc R . .
C44 C 1.1116(6) 0.9693(3) 0.3858(3) 0.099(2) Uani 1 1 d . . .
H44A H 1.0584 1.0133 0.4091 0.148 Uiso 1 1 calc R . .
H44B H 1.1672 1.0067 0.3590 0.148 Uiso 1 1 calc R . .
H44C H 1.1695 0.9300 0.4280 0.148 Uiso 1 1 calc R . .
C45 C 0.8725(6) 0.8462(4) 0.4188(3) 0.103(2) Uani 1 1 d . . .
H45A H 0.9384 0.8064 0.4566 0.154 Uiso 1 1 calc R . .
H45B H 0.7831 0.8174 0.4100 0.154 Uiso 1 1 calc R . .
H45C H 0.8721 0.9113 0.4406 0.154 Uiso 1 1 calc R . .

loop_
_atom_site_aniso_label
_atom_site_aniso_U_11
_atom_site_aniso_U_22
_atom_site_aniso_U_33
_atom_site_aniso_U_23
_atom_site_aniso_U_13
_atom_site_aniso_U_12
Zr 0.02807(14) 0.02745(14) 0.02928(14) 0.00093(8) 0.00655(9) 0.00140(8)
C1 0.0478(17) 0.074(2) 0.0390(15) 0.0160(15) 0.0154(13) 0.0245(16)
C2 0.081(3) 0.080(3) 0.054(2) 0.012(2) 0.005(2) 0.021(2)
C3 0.184(7) 0.104(4) 0.048(3) 0.002(3) 0.004(3) 0.070(5)
C4 0.195(9) 0.215(10) 0.053(3) 0.035(4) 0.050(4) 0.153(8)
C5 0.072(3) 0.249(9) 0.078(4) 0.085(5) 0.051(3) 0.077(5)
C6 0.056(2) 0.120(4) 0.057(2) 0.034(3) 0.0177(18) 0.016(2)
C11 0.0282(15) 0.216(6) 0.0337(16) 0.042(3) 0.0080(13) 0.038(2)
C12 0.0595(19) 0.0439(15) 0.0401(15) 0.0105(13) -0.0129(14) -0.0168(14)
C13 0.0415(15) 0.078(2) 0.0308(13) 0.0080(14) 0.0099(12) 0.0070(14)
C14 0.088(3) 0.054(2) 0.0443(18) 0.0164(16) -0.0094(18) -0.022(2)
C15 0.121(4) 0.058(2) 0.0431(19) -0.0030(16) -0.018(2) 0.046(3)
C21 0.0464(16) 0.0297(13) 0.069(2) 0.0131(13) 0.0121(14) 0.0030(11)
C22 0.0553(17) 0.0395(14) 0.0436(15) 0.0011(12) 0.0082(13) 0.0209(13)
C23 0.0341(14) 0.0477(16) 0.0640(19) 0.0199(14) 0.0142(13) 0.0136(12)
C24 0.0479(16) 0.0361(14) 0.0524(17) 0.0062(13) -0.0095(13) 0.0097(12)
C25 0.0646(19) 0.0459(16) 0.0413(15) 0.0169(12) 0.0192(14) 0.0240(14)
C31 0.032(2) 0.68(2) 0.076(4) 0.125(8) 0.014(2) 0.045(6)
C32 0.209(7) 0.070(3) 0.111(4) 0.033(3) -0.103(4) -0.070(4)
C33 0.109(4) 0.252(8) 0.055(3) 0.050(4) 0.044(3) 0.093(5)
C34 0.254(9) 0.173(7) 0.098(4) 0.079(4) -0.062(5) -0.161(7)
C35 0.480(17) 0.156(6) 0.063(3) -0.027(4) -0.048(6) 0.234(9)
C41 0.070(3) 0.047(2) 0.168(5) 0.034(3) 0.015(3) -0.0145(19)
C42 0.141(4) 0.077(3) 0.060(2) -0.014(2) 0.001(3) 0.066(3)
C43 0.049(2) 0.104(3) 0.127(4) 0.053(3) 0.042(2) 0.024(2)
C44 0.101(4) 0.060(2) 0.089(3) 0.000(2) -0.055(3) 0.005(2)
C45 0.147(5) 0.116(4) 0.063(2) 0.053(3) 0.060(3) 0.077(4)

loop_
_atom_type_symbol
_atom_type_description
_atom_type_scat_dispersion_real
_atom_type_scat_dispersion_imag
_atom_type_scat_source
C C 0.0033 0.0016 'International Tables Vol C Tables 4.2.6.8 and 6.1.1.4'
H H 0.0000 0.0000 'International Tables Vol C Tables 4.2.6.8 and 6.1.1.4'
Zr Zr -2.9673 0.5597 'International Tables Vol C Tables 4.2.6.8 and 6.1.1.4'

loop_
_geom_angle_atom_site_label_1
_geom_angle_atom_site_label_2
_geom_angle_atom_site_label_3
_geom_angle
_geom_angle_site_symmetry_1
_geom_angle_site_symmetry_3
_geom_angle_publ_flag
H1 Zr C1 103.7(9) . . ?
H1 Zr C15 81.5(9) . . ?
C1 Zr C15 87.10(15) . . ?
H1 Zr C12 122.8(9) . . ?
C1 Zr C12 106.96(13) . . ?
C15 Zr C12 53.70(12) . . ?
H1 Zr C21 126.3(9) . . ?
C1 Zr C21 93.01(12) . . ?
C15 Zr C21 151.02(14) . . ?
C12 Zr C21 99.06(11) . . ?
H1 Zr C13 93.7(9) . . ?
C1 Zr C13 131.89(11) . . ?
C15 Zr C13 51.25(13) . . ?
C12 Zr C13 31.83(11) . . ?
C21 Zr C13 112.06(12) . . ?
H1 Zr C11 114.2(9) . . ?
C1 Zr C11 79.16(11) . . ?
C15 Zr C11 32.73(17) . . ?
C12 Zr C11 33.30(15) . . ?
C21 Zr C11 119.01(18) . . ?
C13 Zr C11 52.90(11) . . ?
H1 Zr C23 77.5(9) . . ?
C1 Zr C23 128.86(11) . . ?
C15 Zr C23 141.63(17) . . ?
C12 Zr C23 114.86(12) . . ?
C21 Zr C23 53.48(10) . . ?
C13 Zr C23 98.42(11) . . ?
C11 Zr C23 148.00(14) . . ?
H1 Zr C24 73.5(9) . . ?
C1 Zr C24 97.90(11) . . ?
C15 Zr C24 155.02(16) . . ?
C12 Zr C24 144.26(11) . . ?
C21 Zr C24 53.55(10) . . ?
C13 Zr C24 130.14(11) . . ?
C11 Zr C24 172.11(16) . . ?
C23 Zr C24 32.22(11) . . ?
H1 Zr C14 70.7(9) . . ?
C1 Zr C14 116.90(15) . . ?
C15 Zr C14 30.27(16) . . ?
C12 Zr C14 52.54(10) . . ?
C21 Zr C14 142.45(13) . . ?
C13 Zr C14 30.77(13) . . ?
C11 Zr C14 52.43(14) . . ?
C23 Zr C14 111.59(14) . . ?
C24 Zr C14 134.60(13) . . ?
H1 Zr C22 108.7(9) . . ?
C1 Zr C22 125.19(12) . . ?
C15 Zr C22 139.85(11) . . ?
C12 Zr C22 90.98(11) . . ?
C21 Zr C22 32.32(11) . . ?
C13 Zr C22 88.84(10) . . ?
C11 Zr C22 122.46(17) . . ?
C23 Zr C22 32.21(11) . . ?
C24 Zr C22 53.41(10) . . ?
C14 Zr C22 115.03(14) . . ?
H1 Zr C25 102.3(9) . . ?
C1 Zr C25 77.48(10) . . ?
C15 Zr C25 164.58(15) . . ?
C12 Zr C25 130.67(11) . . ?
C21 Zr C25 32.41(11) . . ?
C13 Zr C25 141.95(11) . . ?
C11 Zr C25 140.25(15) . . ?
C23 Zr C25 53.27(10) . . ?
C24 Zr C25 32.13(11) . . ?
C14 Zr C25 164.84(14) . . ?
C22 Zr C25 53.41(10) . . ?
C2 C1 C6 115.9(4) . . ?
C2 C1 Zr 105.4(3) . . ?
C6 C1 Zr 138.6(4) . . ?
C1 C2 C3 123.1(6) . . ?
C4 C3 C2 119.8(7) . . ?
C3 C4 C5 120.2(6) . . ?
C4 C5 C6 120.6(7) . . ?
C1 C6 C5 120.3(7) . . ?
C15 C11 C12 105.0(3) . . ?
C15 C11 C31 132.1(8) . . ?
C12 C11 C31 122.4(7) . . ?
C15 C11 Zr 73.33(19) . . ?
C12 C11 Zr 73.07(17) . . ?
C31 C11 Zr 124.1(3) . . ?
C13 C12 C11 105.4(3) . . ?
C13 C12 C32 128.5(5) . . ?
C11 C12 C32 125.2(5) . . ?
C13 C12 Zr 74.32(17) . . ?
C11 C12 Zr 73.63(18) . . ?
C32 C12 Zr 125.4(2) . . ?
C14 C13 C12 110.2(3) . . ?
C14 C13 C33 123.2(5) . . ?
C12 C13 C33 125.9(5) . . ?
C14 C13 Zr 74.80(19) . . ?
C12 C13 Zr 73.85(17) . . ?
C33 C13 Zr 125.4(2) . . ?
C15 C14 C13 110.2(4) . . ?
C15 C14 C34 124.7(6) . . ?
C13 C14 C34 124.7(6) . . ?
C15 C14 Zr 74.4(2) . . ?
C13 C14 Zr 74.43(19) . . ?
C34 C14 Zr 123.0(3) . . ?
C14 C15 C11 109.2(3) . . ?
C14 C15 C35 129.7(7) . . ?
C11 C15 C35 121.0(7) . . ?
C14 C15 Zr 75.3(2) . . ?
C11 C15 Zr 73.9(2) . . ?
C35 C15 Zr 120.7(3) . . ?
C22 C21 C25 108.0(3) . . ?
C22 C21 C41 126.0(4) . . ?
C25 C21 C41 125.4(4) . . ?
C22 C21 Zr 74.42(16) . . ?
C25 C21 Zr 74.58(16) . . ?
C41 C21 Zr 124.0(2) . . ?
C23 C22 C21 107.7(3) . . ?
C23 C22 C42 126.4(4) . . ?
C21 C22 C42 124.6(4) . . ?
C23 C22 Zr 73.52(16) . . ?
C21 C22 Zr 73.26(16) . . ?
C42 C22 Zr 129.0(2) . . ?
C24 C23 C22 108.3(3) . . ?
C24 C23 C43 125.8(4) . . ?
C22 C23 C43 125.7(4) . . ?
C24 C23 Zr 73.90(16) . . ?
C22 C23 Zr 74.26(16) . . ?
C43 C23 Zr 121.8(2) . . ?
C23 C24 C25 108.2(3) . . ?
C23 C24 C44 126.5(4) . . ?
C25 C24 C44 125.0(4) . . ?
C23 C24 Zr 73.89(16) . . ?
C25 C24 Zr 74.51(16) . . ?
C44 C24 Zr 122.6(2) . . ?
C24 C25 C21 107.7(3) . . ?
C24 C25 C45 125.8(4) . . ?
C21 C25 C45 125.9(4) . . ?
C24 C25 Zr 73.36(16) . . ?
C21 C25 Zr 73.00(16) . . ?
C45 C25 Zr 126.1(2) . . ?

loop_
_geom_bond_atom_site_label_1
_geom_bond_atom_site_label_2
_geom_bond_distance
_geom_bond_site_symmetry_2
_geom_bond_publ_flag
Zr H1 1.85(3) . ?
Zr C1 2.266(3) . ?
Zr C15 2.519(3) . ?
Zr C12 2.520(3) . ?
Zr C21 2.523(3) . ?
Zr C13 2.525(3) . ?
Zr C11 2.527(3) . ?
Zr C23 2.529(3) . ?
Zr C24 2.529(3) . ?
Zr C14 2.530(3) . ?
Zr C22 2.538(3) . ?
Zr C25 2.543(3) . ?
C1 C2 1.365(6) . ?
C1 C6 1.394(6) . ?
C2 C3 1.396(8) . ?
C3 C4 1.321(13) . ?
C4 C5 1.361(13) . ?
C5 C6 1.403(9) . ?
C11 C15 1.422(7) . ?
C11 C12 1.446(7) . ?
C11 C31 1.492(6) . ?
C12 C13 1.383(5) . ?
C12 C32 1.504(5) . ?
C13 C14 1.341(5) . ?
C13 C33 1.515(5) . ?
C14 C15 1.318(7) . ?
C14 C34 1.516(6) . ?
C15 C35 1.521(6) . ?
C21 C22 1.409(5) . ?
C21 C25 1.414(5) . ?
C21 C41 1.505(5) . ?
C22 C23 1.406(5) . ?
C22 C42 1.507(5) . ?
C23 C24 1.403(5) . ?
C23 C43 1.515(5) . ?
C24 C25 1.404(5) . ?
C24 C44 1.502(5) . ?
C25 C45 1.508(4) . ?
